data_7152163
loop_
_publ_author_name
'Bel\'en Jim\'enez, M'
'Alc\'azar, Victoria'
'Pel\'aez, Rafael'
'Sanz, Francisca'
'Fuentes de Arriba, Angel L.'
'Caballero, M. Cruz'

_publ_section_title
;
 Bis-amidocarbazolyl urea receptor for short-chain dicarboxylate anions.
;
_journal_issue 6
_journal_name_full 'Organic &amp; biomolecular chemistry'
_journal_page_first 1181
_journal_page_last 1185
_journal_paper_doi 10.1039/c1ob06540h
_journal_volume 10
_journal_year 2012
_chemical_absolute_configuration rm
_chemical_formula_moiety 'C37 H36 Cl4 N6 O3, 2(C16 H36 N), C3 H2 O4'
_chemical_formula_sum 'C72 H110 Cl4 N8 O7'
_chemical_formula_weight 1341.48
_chemical_name_systematic
;
?
;
_space_group_IT_number 14
_symmetry_cell_setting monoclinic
_symmetry_space_group_name_Hall '-P 2yn'
_symmetry_space_group_name_H-M 'P 1 21/n 1'
_atom_sites_solution_hydrogens geom
_atom_sites_solution_primary direct
_atom_sites_solution_secondary difmap
_audit_creation_method SHELXL-97
_cell_angle_alpha 90.00
_cell_angle_beta 93.0620(10)
_cell_angle_gamma 90.00
_cell_formula_units_Z 4
_cell_length_a 18.8187(3)
_cell_length_b 16.0647(3)
_cell_length_c 26.4451(3)
_cell_measurement_reflns_used 6410
_cell_measurement_temperature 298(2)
_cell_measurement_theta_max 55.50
_cell_measurement_theta_min 2.59
_cell_volume 7983.4(2)
_computing_cell_refinement 'SAINT (Bruker 2006)'
_computing_data_collection 'APEX 2 (Bruker 2006)'
_computing_data_reduction 'SAINT (Bruker 2006)'
_computing_molecular_graphics 'Mercury 2.3 (Macrae et al, 2008)'
_computing_publication_material 'Bruker SHELXTL'
_computing_structure_refinement 'SHELXL-97 (Sheldrick, 1997)'
_computing_structure_solution 'SHELXS-97 (Sheldrick, 1990)'
_diffrn_ambient_temperature 298(2)
_diffrn_measured_fraction_theta_full 0.854
_diffrn_measured_fraction_theta_max 0.854
_diffrn_measurement_device_type 'CCD area detector'
_diffrn_measurement_method 'phi and omega scans'
_diffrn_radiation_monochromator graphite
_diffrn_radiation_source 'fine-focus sealed tube'
_diffrn_radiation_type CuK\a
_diffrn_radiation_wavelength 1.54178
_diffrn_reflns_av_R_equivalents 0.0190
_diffrn_reflns_av_sigmaI/netI 0.0245
_diffrn_reflns_limit_h_max 15
_diffrn_reflns_limit_h_min -16
_diffrn_reflns_limit_k_max 12
_diffrn_reflns_limit_k_min -14
_diffrn_reflns_limit_l_max 25
_diffrn_reflns_limit_l_min -21
_diffrn_reflns_number 17057
_diffrn_reflns_theta_full 48.05
_diffrn_reflns_theta_max 48.05
_diffrn_reflns_theta_min 2.81
_exptl_absorpt_coefficient_mu 1.754
_exptl_absorpt_correction_T_max 0.900
_exptl_absorpt_correction_T_min 0.810
_exptl_absorpt_correction_type multi-scan
_exptl_absorpt_process_details 'SADABS (Bruker, 2006)'
_exptl_crystal_colour yellow
_exptl_crystal_density_diffrn 1.116
_exptl_crystal_density_meas 0
_exptl_crystal_density_method 'not measured'
_exptl_crystal_description prismatic
_exptl_crystal_F_000 2888
_exptl_crystal_size_max 0.20
_exptl_crystal_size_mid 0.10
_exptl_crystal_size_min 0.06
_refine_diff_density_max 1.049
_refine_diff_density_min -0.317
_refine_diff_density_rms 0.053
_refine_ls_extinction_method none
_refine_ls_goodness_of_fit_ref 1.046
_refine_ls_hydrogen_treatment mixed
_refine_ls_matrix_type full
_refine_ls_number_parameters 854
_refine_ls_number_reflns 6410
_refine_ls_number_restraints 0
_refine_ls_restrained_S_all 1.046
_refine_ls_R_factor_all 0.0888
_refine_ls_R_factor_gt 0.0715
_refine_ls_shift/su_max 2.144
_refine_ls_shift/su_mean 0.026
_refine_ls_structure_factor_coef Fsqd
_refine_ls_weighting_details 'calc w=1/[\s^2^(Fo^2^)+(0.1643P)^2^+4.1252P] where P=(Fo^2^+2Fc^2^)/3'
_refine_ls_weighting_scheme calc
_refine_ls_wR_factor_gt 0.2180
_refine_ls_wR_factor_ref 0.2400
_reflns_number_gt 4879
_reflns_number_total 6410
_reflns_threshold_expression >2sigma(I)
_cod_data_source_file c1ob06540h.txt
_cod_data_source_block fin
_cod_depositor_comments
;
The following automatic conversions were performed:

'_symmetry_cell_setting' value 'Monoclinic' changed to 'monoclinic'
according to /home/saulius/struct/CIF-dictionaries/cif_core.dic
dictionary named 'cif_core.dic' version 2.4.1 from 2010-06-29.

Automatic conversion script
Id: cif_fix_values 1715 2011-07-08 13:25:40Z adriana 
;
_cod_original_sg_symbol_Hall -P2yn
_cod_original_sg_symbol_H-M P2(1)/n
_cod_database_code 7152163

loop_
_symmetry_equiv_pos_as_xyz
'x, y, z'
'-x+1/2, y+1/2, -z+1/2'
'-x, -y, -z'
'x-1/2, -y-1/2, z-1/2'

loop_
_atom_site_label
_atom_site_type_symbol
_atom_site_fract_x
_atom_site_fract_y
_atom_site_fract_z
_atom_site_U_iso_or_equiv
_atom_site_adp_type
_atom_site_occupancy
_atom_site_symmetry_multiplicity
_atom_site_calc_flag
_atom_site_refinement_flags
Cl1 Cl 1.07618(10) 0.14282(16) 0.36924(5) 0.1364(8) Uani 1 1 d .
Cl2 Cl 0.76658(8) 0.34426(13) 0.16162(6) 0.1176(7) Uani 1 1 d .
Cl3 Cl 0.76752(9) 0.24753(14) -0.15456(7) 0.1299(8) Uani 1 1 d .
Cl4 Cl 1.11895(12) 0.31541(14) -0.33657(6) 0.1378(8) Uani 1 1 d .
N1 N 1.1920(3) 0.1504(3) 0.1973(2) 0.0836(16) Uani 1 1 d .
N2 N 1.0536(3) 0.2140(3) 0.15277(18) 0.0665(14) Uani 1 1 d .
N3 N 0.9784(3) 0.2623(3) 0.05647(17) 0.0719(15) Uani 1 1 d .
N4 N 0.9851(3) 0.2572(3) -0.03050(17) 0.0729(14) Uani 1 1 d .
N5 N 1.0746(4) 0.2763(3) -0.1211(2) 0.0757(18) Uani 1 1 d .
N6 N 1.2233(4) 0.2816(4) -0.1536(3) 0.094(2) Uani 1 1 d .
N7 N 0.6943(3) 0.0273(3) -0.41572(19) 0.0968(15) Uani 1 1 d .
N8 N 0.8534(3) -0.0016(3) 0.17338(16) 0.0822(13) Uani 1 1 d .
O1 O 1.2656(3) 0.0802(4) 0.2519(2) 0.151(2) Uani 1 1 d .
O2 O 0.8921(3) 0.3200(3) 0.00522(13) 0.1048(15) Uani 1 1 d .
O3 O 1.3122(3) 0.3340(4) -0.19824(19) 0.145(2) Uani 1 1 d .
O4 O 1.0935(4) 0.1572(4) 0.0460(2) 0.142(2) Uani 1 1 d .
O5 O 1.1802(3) 0.2131(3) 0.0950(2) 0.138(2) Uani 1 1 d .
O6 O 1.1550(3) 0.2589(3) -0.03282(15) 0.1228(17) Uani 1 1 d .
O7 O 1.2180(2) 0.1659(3) -0.07072(16) 0.1177(15) Uani 1 1 d .
C1 C 1.4558(14) -0.090(2) 0.0808(9) 0.54(3) Uani 1 1 d .
H1A H 1.4675 -0.0387 0.0648 0.806 Uiso 1 1 calc R
H1B H 1.4448 -0.1316 0.0553 0.806 Uiso 1 1 calc R
H1C H 1.4956 -0.1086 0.1021 0.806 Uiso 1 1 calc R
C2 C 1.3997(11) -0.0790(17) 0.1087(7) 0.404(16) Uani 1 1 d .
H2A H 1.4086 -0.1065 0.1410 0.485 Uiso 1 1 calc R
H2B H 1.3587 -0.1057 0.0918 0.485 Uiso 1 1 calc R
C3 C 1.3818(7) 0.0114(12) 0.1181(5) 0.286(9) Uani 1 1 d .
H3A H 1.4236 0.0393 0.1329 0.343 Uiso 1 1 calc R
H3B H 1.3691 0.0381 0.0859 0.343 Uiso 1 1 calc R
C4 C 1.3201(6) 0.0220(9) 0.1534(4) 0.201(5) Uani 1 1 d .
H4A H 1.2771 0.0005 0.1363 0.241 Uiso 1 1 calc R
H4B H 1.3300 -0.0118 0.1833 0.241 Uiso 1 1 calc R
C5 C 1.3067(4) 0.1072(7) 0.1695(3) 0.143(3) Uani 1 1 d .
H5A H 1.2882 0.1394 0.1406 0.171 Uiso 1 1 calc R
H5B H 1.3511 0.1325 0.1818 0.171 Uiso 1 1 calc R
C6 C 1.2540(4) 0.1102(5) 0.2109(3) 0.109(2) Uani 1 1 d .
C7 C 1.1332(3) 0.1640(3) 0.2264(2) 0.0729(16) Uani 1 1 d .
C8 C 1.1326(3) 0.1484(4) 0.2777(2) 0.0835(17) Uani 1 1 d .
H8 H 1.1728 0.1264 0.2948 0.100 Uiso 1 1 calc R
C9 C 1.0723(4) 0.1653(4) 0.3041(2) 0.0913(19) Uani 1 1 d .
C10 C 1.0109(4) 0.1972(4) 0.2823(2) 0.0825(17) Uani 1 1 d .
H10 H 0.9717 0.2084 0.3011 0.099 Uiso 1 1 calc R
C11 C 1.0102(3) 0.2121(3) 0.23009(19) 0.0684(15) Uani 1 1 d .
C12 C 1.0696(3) 0.1954(3) 0.20279(19) 0.0642(14) Uani 1 1 d .
C13 C 0.9858(3) 0.2437(3) 0.14711(19) 0.0589(13) Uani 1 1 d .
C14 C 0.9567(3) 0.2442(3) 0.19488(19) 0.0628(14) Uani 1 1 d .
C15 C 0.8884(3) 0.2737(4) 0.1999(2) 0.0782(16) Uani 1 1 d .
H15 H 0.8677 0.2734 0.2311 0.094 Uiso 1 1 calc R
C16 C 0.8524(3) 0.3032(4) 0.1577(2) 0.0760(16) Uani 1 1 d .
C17 C 0.8804(3) 0.3020(3) 0.1095(2) 0.0722(15) Uani 1 1 d .
H17 H 0.8537 0.3225 0.0816 0.087 Uiso 1 1 calc R
C18 C 0.9474(3) 0.2705(3) 0.10355(19) 0.0597(14) Uani 1 1 d .
C19 C 0.9476(4) 0.2820(4) 0.0103(2) 0.0743(16) Uani 1 1 d .
C20 C 0.9578(4) 0.2631(3) -0.0812(2) 0.0723(15) Uani 1 1 d .
C21 C 0.8864(4) 0.2558(4) -0.0935(2) 0.0834(17) Uani 1 1 d .
H21 H 0.8551 0.2470 -0.0680 0.100 Uiso 1 1 calc R
C22 C 0.8600(3) 0.2611(4) -0.1434(3) 0.0867(17) Uani 1 1 d .
C23 C 0.9023(5) 0.2757(4) -0.1820(2) 0.095(2) Uani 1 1 d .
H23 H 0.8831 0.2826 -0.2149 0.114 Uiso 1 1 calc R
C24 C 0.9756(4) 0.2800(4) -0.1712(2) 0.0780(16) Uani 1 1 d .
C25 C 1.0022(4) 0.2726(3) -0.1215(2) 0.0694(15) Uani 1 1 d .
C26 C 1.0954(4) 0.2848(3) -0.1695(2) 0.0745(16) Uani 1 1 d .
C27 C 1.0345(4) 0.2879(4) -0.2022(2) 0.0799(17) Uani 1 1 d .
C28 C 1.0417(4) 0.2972(4) -0.2549(2) 0.0971(19) Uani 1 1 d .
H28 H 1.0020 0.2996 -0.2774 0.116 Uiso 1 1 calc R
C29 C 1.1100(5) 0.3026(4) -0.2716(2) 0.099(2) Uani 1 1 d .
C30 C 1.1696(4) 0.2980(4) -0.2400(2) 0.0933(19) Uani 1 1 d .
H30 H 1.2143 0.3011 -0.2533 0.112 Uiso 1 1 calc R
C31 C 1.1639(5) 0.2888(3) -0.1877(2) 0.0817(17) Uani 1 1 d .
C32 C 1.2934(5) 0.3030(5) -0.1590(3) 0.112(2) Uani 1 1 d .
C33 C 1.3441(4) 0.2861(6) -0.1146(3) 0.132(3) Uani 1 1 d .
H33A H 1.3294 0.2356 -0.0980 0.158 Uiso 1 1 calc R
H33B H 1.3911 0.2765 -0.1268 0.158 Uiso 1 1 calc R
C34 C 1.3483(6) 0.3527(8) -0.0779(4) 0.191(4) Uani 1 1 d .
H34A H 1.3022 0.3579 -0.0635 0.230 Uiso 1 1 calc R
H34B H 1.3571 0.4041 -0.0957 0.230 Uiso 1 1 calc R
C35 C 1.4043(8) 0.3445(13) -0.0345(5) 0.263(8) Uani 1 1 d .
H35A H 1.4490 0.3285 -0.0483 0.316 Uiso 1 1 calc R
H35B H 1.4111 0.3985 -0.0186 0.316 Uiso 1 1 calc R
C36 C 1.3878(9) 0.2878(12) 0.0018(7) 0.283(8) Uani 1 1 d .
H36A H 1.3839 0.2335 -0.0141 0.339 Uiso 1 1 calc R
H36B H 1.3413 0.3019 0.0134 0.339 Uiso 1 1 calc R
C37 C 1.4400(9) 0.2804(15) 0.0487(6) 0.350(12) Uani 1 1 d .
H37A H 1.4723 0.2351 0.0440 0.525 Uiso 1 1 calc R
H37B H 1.4138 0.2704 0.0782 0.525 Uiso 1 1 calc R
H37C H 1.4665 0.3313 0.0530 0.525 Uiso 1 1 calc R
C38 C 1.1585(5) 0.1778(5) 0.0573(3) 0.105(2) Uani 1 1 d .
C39 C 1.2099(3) 0.1515(4) 0.0165(2) 0.104(2) Uani 1 1 d .
H39A H 1.2583 0.1644 0.0283 0.125 Uiso 1 1 calc R
H39B H 1.2066 0.0918 0.0115 0.125 Uiso 1 1 calc R
C40 C 1.1933(4) 0.1949(5) -0.0332(2) 0.0875(18) Uani 1 1 d .
C41 C 0.7481(4) 0.0859(4) -0.3907(3) 0.110(2) Uani 1 1 d .
H41A H 0.7833 0.0990 -0.4150 0.132 Uiso 1 1 calc R
H41B H 0.7239 0.1373 -0.3830 0.132 Uiso 1 1 calc R
C42 C 0.7861(5) 0.0558(5) -0.3435(3) 0.136(3) Uani 1 1 d .
H42A H 0.8139 0.0068 -0.3509 0.163 Uiso 1 1 calc R
H42B H 0.7517 0.0402 -0.3191 0.163 Uiso 1 1 calc R
C43 C 0.8354(6) 0.1240(7) -0.3208(4) 0.195(4) Uani 1 1 d .
H43A H 0.8079 0.1737 -0.3148 0.234 Uiso 1 1 calc R
H43B H 0.8711 0.1378 -0.3446 0.234 Uiso 1 1 calc R
C44 C 0.8726(7) 0.0938(8) -0.2701(4) 0.241(6) Uani 1 1 d .
H44A H 0.8373 0.0828 -0.2461 0.361 Uiso 1 1 calc R
H44B H 0.9045 0.1363 -0.2571 0.361 Uiso 1 1 calc R
H44C H 0.8989 0.0439 -0.2760 0.361 Uiso 1 1 calc R
C45 C 0.6614(4) 0.0742(5) -0.4608(3) 0.118(2) Uani 1 1 d .
H45A H 0.6989 0.0904 -0.4826 0.141 Uiso 1 1 calc R
H45B H 0.6396 0.1247 -0.4488 0.141 Uiso 1 1 calc R
C46 C 0.6059(5) 0.0251(7) -0.4918(4) 0.172(4) Uani 1 1 d .
H46A H 0.5618 0.0337 -0.4752 0.206 Uiso 1 1 calc R
H46B H 0.6184 -0.0329 -0.4864 0.206 Uiso 1 1 calc R
C47 C 0.5826(7) 0.0338(9) -0.5588(10) 0.400(18) Uani 1 1 d .
H47A H 0.5558 -0.0135 -0.5724 0.480 Uiso 1 1 calc R
H47B H 0.5589 0.0856 -0.5680 0.480 Uiso 1 1 calc R
C48 C 0.6419(6) 0.0326(6) -0.5679(5) 0.178(4) Uani 1 1 d .
H48A H 0.6461 0.0167 -0.6026 0.266 Uiso 1 1 calc R
H48B H 0.6668 -0.0069 -0.5462 0.266 Uiso 1 1 calc R
H48C H 0.6622 0.0869 -0.5624 0.266 Uiso 1 1 calc R
C49 C 0.7300(4) -0.0536(4) -0.4309(3) 0.108(2) Uani 1 1 d .
H49A H 0.7485 -0.0809 -0.4002 0.129 Uiso 1 1 calc R
H49B H 0.6937 -0.0897 -0.4464 0.129 Uiso 1 1 calc R
C50 C 0.7891(4) -0.0470(6) -0.4662(3) 0.127(3) Uani 1 1 d .
H50A H 0.8307 -0.0230 -0.4486 0.152 Uiso 1 1 calc R
H50B H 0.7748 -0.0107 -0.4943 0.152 Uiso 1 1 calc R
C51 C 0.8074(5) -0.1320(8) -0.4862(3) 0.179(4) Uani 1 1 d .
H51A H 0.8229 -0.1671 -0.4579 0.215 Uiso 1 1 calc R
H51B H 0.7646 -0.1566 -0.5020 0.215 Uiso 1 1 calc R
C52 C 0.8615(7) -0.1317(10) -0.5221(5) 0.270(8) Uani 1 1 d .
H52A H 0.8545 -0.0851 -0.5445 0.405 Uiso 1 1 calc R
H52B H 0.8590 -0.1824 -0.5414 0.405 Uiso 1 1 calc R
H52C H 0.9073 -0.1275 -0.5046 0.405 Uiso 1 1 calc R
C53 C 0.6377(4) 0.0002(5) -0.3802(3) 0.120(2) Uani 1 1 d .
H53A H 0.6608 -0.0266 -0.3508 0.144 Uiso 1 1 calc R
H53B H 0.6070 -0.0405 -0.3973 0.144 Uiso 1 1 calc R
C54 C 0.5923(5) 0.0721(6) -0.3625(4) 0.177(4) Uani 1 1 d .
H54A H 0.5674 0.0984 -0.3913 0.212 Uiso 1 1 calc R
H54B H 0.6222 0.1135 -0.3452 0.212 Uiso 1 1 calc R
C55 C 0.5369(9) 0.0364(9) -0.3252(6) 0.255(8) Uani 1 1 d .
H55A H 0.4985 0.0759 -0.3216 0.306 Uiso 1 1 calc R
H55B H 0.5167 -0.0152 -0.3385 0.306 Uiso 1 1 calc R
C56 C 0.5698(8) 0.0234(13) -0.2819(5) 0.292(10) Uani 1 1 d .
H56A H 0.5944 -0.0289 -0.2826 0.437 Uiso 1 1 calc R
H56B H 0.5361 0.0222 -0.2560 0.437 Uiso 1 1 calc R
H56C H 0.6035 0.0674 -0.2749 0.437 Uiso 1 1 calc R
C57 C 0.8771(4) 0.0286(4) 0.2265(2) 0.100(2) Uani 1 1 d .
H57A H 0.9173 0.0659 0.2239 0.120 Uiso 1 1 calc R
H57B H 0.8386 0.0601 0.2402 0.120 Uiso 1 1 calc R
C58 C 0.8983(4) -0.0413(5) 0.2634(2) 0.117(2) Uani 1 1 d .
H58A H 0.8572 -0.0765 0.2680 0.141 Uiso 1 1 calc R
H58B H 0.9347 -0.0752 0.2489 0.141 Uiso 1 1 calc R
C59 C 0.9255(5) -0.0094(6) 0.3132(3) 0.164(3) Uani 1 1 d .
H59A H 0.8897 0.0265 0.3267 0.197 Uiso 1 1 calc R
H59B H 0.9673 0.0243 0.3083 0.197 Uiso 1 1 calc R
C60 C 0.9443(5) -0.0749(6) 0.3509(3) 0.166(3) Uani 1 1 d .
H60A H 0.9527 -0.0500 0.3837 0.249 Uiso 1 1 calc R
H60B H 0.9865 -0.1033 0.3415 0.249 Uiso 1 1 calc R
H60C H 0.9058 -0.1140 0.3521 0.249 Uiso 1 1 calc R
C61 C 0.9125(3) -0.0500(4) 0.1500(2) 0.0941(18) Uani 1 1 d .
H61A H 0.9226 -0.0994 0.1703 0.113 Uiso 1 1 calc R
H61B H 0.8960 -0.0682 0.1164 0.113 Uiso 1 1 calc R
C62 C 0.9807(4) -0.0010(5) 0.1460(3) 0.118(2) Uani 1 1 d .
H62A H 0.9728 0.0450 0.1226 0.141 Uiso 1 1 calc R
H62B H 0.9958 0.0216 0.1788 0.141 Uiso 1 1 calc R
C63 C 1.0365(5) -0.0570(6) 0.1276(4) 0.161(3) Uani 1 1 d .
H63A H 1.0383 -0.1062 0.1489 0.193 Uiso 1 1 calc R
H63B H 1.0216 -0.0749 0.0937 0.193 Uiso 1 1 calc R
C64 C 1.1085(6) -0.0238(6) 0.1262(4) 0.189(4) Uani 1 1 d .
H64A H 1.1410 -0.0682 0.1202 0.284 Uiso 1 1 calc R
H64B H 1.1216 0.0022 0.1581 0.284 Uiso 1 1 calc R
H64C H 1.1102 0.0166 0.0996 0.284 Uiso 1 1 calc R
C65 C 0.8329(3) 0.0748(4) 0.1420(2) 0.0959(19) Uani 1 1 d .
H65A H 0.8745 0.1101 0.1401 0.115 Uiso 1 1 calc R
H65B H 0.7974 0.1059 0.1593 0.115 Uiso 1 1 calc R
C66 C 0.8038(5) 0.0561(5) 0.0883(3) 0.132(3) Uani 1 1 d .
H66A H 0.8405 0.0279 0.0703 0.159 Uiso 1 1 calc R
H66B H 0.7639 0.0182 0.0900 0.159 Uiso 1 1 calc R
C67 C 0.7805(5) 0.1296(5) 0.0591(3) 0.159(3) Uani 1 1 d .
H67A H 0.8205 0.1673 0.0572 0.191 Uiso 1 1 calc R
H67B H 0.7442 0.1580 0.0773 0.191 Uiso 1 1 calc R
C68 C 0.7517(7) 0.1122(7) 0.0070(3) 0.224(6) Uani 1 1 d .
H68A H 0.7560 0.1610 -0.0135 0.335 Uiso 1 1 calc R
H68B H 0.7024 0.0970 0.0078 0.335 Uiso 1 1 calc R
H68C H 0.7778 0.0673 -0.0071 0.335 Uiso 1 1 calc R
C69 C 0.7906(3) -0.0597(4) 0.1761(2) 0.0943(18) Uani 1 1 d .
H69A H 0.8056 -0.1080 0.1958 0.113 Uiso 1 1 calc R
H69B H 0.7774 -0.0788 0.1421 0.113 Uiso 1 1 calc R
C70 C 0.7249(4) -0.0236(5) 0.1987(3) 0.117(2) Uani 1 1 d .
H70A H 0.7126 0.0289 0.1824 0.141 Uiso 1 1 calc R
H70B H 0.7347 -0.0131 0.2345 0.141 Uiso 1 1 calc R
C71 C 0.6628(5) -0.0837(5) 0.1918(4) 0.148(3) Uani 1 1 d .
H71A H 0.6523 -0.0924 0.1558 0.178 Uiso 1 1 calc R
H71B H 0.6765 -0.1369 0.2066 0.178 Uiso 1 1 calc R
C72 C 0.5989(5) -0.0543(7) 0.2146(5) 0.229(6) Uani 1 1 d .
H72A H 0.5723 -0.1011 0.2260 0.344 Uiso 1 1 calc R
H72B H 0.5703 -0.0234 0.1901 0.344 Uiso 1 1 calc R
H72C H 0.6120 -0.0191 0.2429 0.344 Uiso 1 1 calc R
H1N H 1.189(2) 0.163(3) 0.1691(18) 0.047(17) Uiso 1 1 d .
H2N H 1.080(2) 0.212(2) 0.1320(15) 0.029(14) Uiso 1 1 d .
H3N H 1.013(2) 0.235(3) 0.0561(14) 0.027(15) Uiso 1 1 d .
H4N H 1.027(3) 0.240(3) -0.0259(18) 0.07(2) Uiso 1 1 d .
H5N H 1.098(2) 0.274(2) -0.1008(15) 0.016(16) Uiso 1 1 d .
H6N H 1.222(3) 0.253(3) -0.1313(19) 0.058(19) Uiso 1 1 d .

loop_
_atom_site_aniso_label
_atom_site_aniso_U_11
_atom_site_aniso_U_22
_atom_site_aniso_U_33
_atom_site_aniso_U_23
_atom_site_aniso_U_13
_atom_site_aniso_U_12
Cl1 0.1269(15) 0.223(2) 0.0593(9) 0.0110(10) 0.0039(9) 0.0186(14)
Cl2 0.0837(12) 0.1591(18) 0.1122(12) 0.0078(11) 0.0268(9) 0.0368(11)
Cl3 0.0942(15) 0.160(2) 0.1318(15) 0.0027(12) -0.0254(11) 0.0048(12)
Cl4 0.206(2) 0.1449(18) 0.0652(10) 0.0084(10) 0.0277(11) -0.0080(14)
N1 0.083(5) 0.099(4) 0.069(4) 0.006(3) 0.010(3) 0.009(3)
N2 0.074(4) 0.073(4) 0.055(3) 0.000(2) 0.023(3) 0.002(3)
N3 0.069(4) 0.080(4) 0.068(4) 0.008(2) 0.011(3) 0.020(3)
N4 0.068(4) 0.085(4) 0.066(4) 0.002(2) 0.008(3) 0.010(3)
N5 0.090(6) 0.081(4) 0.055(4) 0.002(3) -0.001(4) -0.007(3)
N6 0.106(6) 0.105(5) 0.074(4) 0.016(3) 0.030(4) -0.015(4)
N7 0.103(4) 0.081(4) 0.107(4) 0.004(3) 0.011(3) 0.002(3)
N8 0.104(4) 0.062(3) 0.082(3) -0.010(3) 0.012(3) -0.005(3)
O1 0.131(4) 0.225(7) 0.098(3) 0.029(4) 0.010(3) 0.080(4)
O2 0.100(3) 0.140(4) 0.076(3) 0.015(2) 0.012(2) 0.047(3)
O3 0.144(4) 0.189(6) 0.105(3) 0.019(3) 0.043(3) -0.057(4)
O4 0.131(5) 0.133(5) 0.169(5) 0.007(3) 0.066(4) 0.039(4)
O5 0.215(6) 0.120(4) 0.080(3) 0.007(3) 0.037(4) 0.020(4)
O6 0.177(5) 0.100(4) 0.089(3) -0.006(3) -0.016(3) 0.035(4)
O7 0.142(4) 0.136(4) 0.079(3) -0.014(3) 0.032(3) 0.004(3)
C1 0.44(3) 0.78(7) 0.40(3) -0.16(4) 0.16(3) 0.25(4)
C2 0.32(2) 0.56(4) 0.34(2) -0.21(3) 0.119(19) 0.10(2)
C3 0.252(15) 0.41(3) 0.204(12) -0.083(14) 0.075(11) 0.125(15)
C4 0.189(10) 0.270(16) 0.148(8) -0.029(9) 0.051(7) 0.024(10)
C5 0.107(6) 0.186(10) 0.137(6) -0.005(6) 0.021(5) 0.046(6)
C6 0.092(6) 0.143(7) 0.093(5) 0.011(4) 0.016(4) 0.038(5)
C7 0.075(5) 0.080(4) 0.064(4) -0.007(3) 0.010(4) -0.006(3)
C8 0.085(5) 0.097(5) 0.067(4) -0.004(3) -0.004(3) 0.001(3)
C9 0.089(5) 0.125(6) 0.061(3) 0.000(3) 0.008(4) -0.002(4)
C10 0.081(5) 0.101(5) 0.067(4) -0.004(3) 0.015(3) 0.000(4)
C11 0.078(4) 0.068(4) 0.060(4) -0.008(3) 0.009(3) -0.004(3)
C12 0.067(4) 0.069(4) 0.057(4) -0.004(3) 0.009(3) -0.005(3)
C13 0.058(4) 0.053(4) 0.066(4) -0.001(3) 0.010(3) 0.005(3)
C14 0.058(4) 0.061(4) 0.070(4) -0.007(3) 0.013(3) 0.001(3)
C15 0.084(5) 0.080(4) 0.072(4) 0.001(3) 0.023(3) 0.000(3)
C16 0.064(4) 0.076(4) 0.089(4) -0.006(3) 0.017(3) 0.007(3)
C17 0.070(4) 0.072(4) 0.075(4) 0.003(3) 0.011(3) 0.007(3)
C18 0.065(4) 0.052(4) 0.063(4) -0.001(3) 0.014(3) -0.001(3)
C19 0.072(5) 0.073(4) 0.079(5) 0.011(3) 0.010(4) 0.009(3)
C20 0.084(5) 0.062(4) 0.070(4) 0.000(3) -0.004(4) -0.002(3)
C21 0.085(5) 0.082(5) 0.083(4) 0.003(3) 0.002(4) 0.002(3)
C22 0.082(5) 0.088(5) 0.088(5) 0.003(3) -0.015(4) 0.004(3)
C23 0.127(7) 0.087(5) 0.069(4) 0.002(3) -0.007(4) 0.001(4)
C24 0.090(6) 0.072(5) 0.071(4) 0.000(3) 0.000(4) -0.005(3)
C25 0.079(6) 0.068(4) 0.061(4) 0.000(3) 0.003(4) -0.001(3)
C26 0.097(6) 0.069(4) 0.060(4) 0.000(3) 0.020(5) -0.008(3)
C27 0.112(6) 0.067(4) 0.060(4) 0.003(3) 0.002(5) -0.006(3)
C28 0.138(7) 0.083(5) 0.069(4) -0.001(3) -0.005(4) -0.004(4)
C29 0.147(7) 0.091(5) 0.061(4) 0.004(3) 0.023(5) -0.002(4)
C30 0.126(6) 0.088(5) 0.069(4) 0.004(3) 0.025(4) -0.008(4)
C31 0.116(6) 0.065(4) 0.065(5) 0.001(3) 0.010(5) -0.006(4)
C32 0.121(7) 0.120(6) 0.097(6) -0.002(4) 0.044(5) -0.027(5)
C33 0.101(6) 0.191(9) 0.106(6) -0.004(6) 0.032(5) -0.021(5)
C34 0.222(11) 0.228(13) 0.124(7) -0.027(8) 0.002(7) -0.031(9)
C35 0.214(13) 0.41(3) 0.161(12) -0.012(13) -0.001(10) -0.073(15)
C36 0.242(17) 0.35(2) 0.251(19) 0.054(16) -0.064(15) -0.035(15)
C37 0.30(2) 0.55(4) 0.192(14) -0.013(17) -0.054(14) -0.07(2)
C38 0.121(7) 0.099(6) 0.100(6) 0.028(5) 0.032(5) 0.039(5)
C39 0.109(5) 0.133(6) 0.074(4) 0.016(4) 0.034(3) 0.044(4)
C40 0.100(5) 0.096(6) 0.068(4) -0.008(4) 0.021(3) 0.001(4)
C41 0.131(6) 0.083(5) 0.116(5) -0.005(4) 0.000(4) -0.017(4)
C42 0.172(7) 0.128(7) 0.104(5) 0.001(5) -0.022(5) -0.002(6)
C43 0.196(10) 0.198(11) 0.181(9) -0.027(8) -0.079(8) -0.005(9)
C44 0.272(14) 0.235(15) 0.209(11) -0.088(10) -0.052(11) 0.000(11)
C45 0.118(6) 0.108(6) 0.126(5) 0.020(5) -0.008(5) 0.010(5)
C46 0.121(7) 0.173(10) 0.215(10) -0.025(8) -0.048(7) 0.044(7)
C47 0.137(11) 0.210(16) 0.85(5) 0.31(2) 0.00(2) 0.035(11)
C48 0.143(9) 0.118(8) 0.269(13) -0.001(7) -0.016(9) 0.025(7)
C49 0.107(5) 0.088(6) 0.127(5) -0.013(4) -0.005(4) 0.009(4)
C50 0.108(6) 0.165(8) 0.107(5) 0.012(5) 0.008(4) 0.025(5)
C51 0.141(8) 0.255(13) 0.141(7) -0.056(8) 0.006(6) 0.066(8)
C52 0.253(14) 0.35(2) 0.213(12) -0.026(12) 0.088(11) 0.106(14)
C53 0.124(6) 0.085(6) 0.155(6) 0.013(4) 0.040(5) 0.015(4)
C54 0.201(9) 0.124(8) 0.215(10) 0.024(7) 0.104(8) 0.046(7)
C55 0.311(18) 0.219(14) 0.249(14) 0.080(12) 0.136(15) 0.151(13)
C56 0.258(16) 0.42(3) 0.206(13) 0.105(16) 0.058(12) 0.140(16)
C57 0.127(5) 0.091(5) 0.082(4) -0.013(4) 0.000(4) -0.003(4)
C58 0.150(6) 0.115(6) 0.086(4) 0.001(4) -0.003(4) -0.009(5)
C59 0.217(10) 0.159(9) 0.113(6) -0.001(6) -0.030(6) 0.013(7)
C60 0.210(9) 0.171(9) 0.114(6) 0.036(6) -0.022(6) -0.009(7)
C61 0.114(5) 0.080(5) 0.089(4) -0.010(3) 0.016(4) -0.005(4)
C62 0.113(6) 0.102(6) 0.142(6) -0.022(4) 0.034(4) 0.003(5)
C63 0.132(7) 0.123(8) 0.230(10) -0.036(7) 0.040(7) -0.027(6)
C64 0.175(10) 0.131(9) 0.266(13) -0.020(8) 0.048(8) -0.018(7)
C65 0.119(5) 0.075(5) 0.094(4) 0.002(4) 0.012(4) -0.002(4)
C66 0.199(8) 0.092(6) 0.103(5) 0.013(4) -0.022(5) -0.010(5)
C67 0.248(10) 0.101(7) 0.124(6) 0.012(5) -0.037(6) -0.017(6)
C68 0.361(17) 0.159(10) 0.141(8) 0.032(7) -0.085(9) -0.026(10)
C69 0.117(5) 0.077(5) 0.090(4) -0.001(3) 0.010(4) -0.011(4)
C70 0.119(6) 0.121(7) 0.114(5) 0.002(4) 0.028(4) -0.001(5)
C71 0.135(7) 0.120(7) 0.196(8) 0.027(6) 0.063(6) -0.013(6)
C72 0.142(8) 0.188(11) 0.366(17) 0.066(11) 0.091(10) 0.018(8)

loop_
_atom_type_symbol
_atom_type_description
_atom_type_scat_dispersion_real
_atom_type_scat_dispersion_imag
_atom_type_scat_source
C C 0.0181 0.0091 'International Tables Vol C Tables 4.2.6.8 and 6.1.1.4'
H H 0.0000 0.0000 'International Tables Vol C Tables 4.2.6.8 and 6.1.1.4'
N N 0.0311 0.0180 'International Tables Vol C Tables 4.2.6.8 and 6.1.1.4'
O O 0.0492 0.0322 'International Tables Vol C Tables 4.2.6.8 and 6.1.1.4'
Cl Cl 0.3639 0.7018 'International Tables Vol C Tables 4.2.6.8 and 6.1.1.4'

loop_
_geom_angle_atom_site_label_1
_geom_angle_atom_site_label_2
_geom_angle_atom_site_label_3
_geom_angle
C6 N1 C7 128.3(6)
C6 N1 H1N 113(4)
C7 N1 H1N 118(4)
C13 N2 C12 109.8(5)
C13 N2 H2N 126(3)
C12 N2 H2N 124(3)
C19 N3 C18 126.4(6)
C19 N3 H3N 116(3)
C18 N3 H3N 117(3)
C19 N4 C20 123.3(6)
C19 N4 H4N 120(3)
C20 N4 H4N 117(3)
C25 N5 C26 109.5(7)
C25 N5 H5N 128(4)
C26 N5 H5N 122(4)
C32 N6 C31 130.2(7)
C32 N6 H6N 108(4)
C31 N6 H6N 120(4)
C41 N7 C45 105.7(5)
C41 N7 C53 112.5(5)
C45 N7 C53 111.0(5)
C41 N7 C49 110.6(5)
C45 N7 C49 112.6(5)
C53 N7 C49 104.6(5)
C69 N8 C61 107.2(4)
C69 N8 C65 110.5(5)
C61 N8 C65 111.2(4)
C69 N8 C57 110.0(4)
C61 N8 C57 110.6(4)
C65 N8 C57 107.4(4)
C2 C1 H1A 110.0
C2 C1 H1B 109.0
H1A C1 H1B 109.0
C2 C1 H1C 109.0
H1A C1 H1C 110.0
H1B C1 H1C 109.0
C1 C2 C3 114(2)
C1 C2 H2A 108.8
C3 C2 H2A 108.6
C1 C2 H2B 108.8
C3 C2 H2B 108.6
H2A C2 H2B 107.6
C4 C3 C2 112.8(16)
C4 C3 H3A 109.0
C2 C3 H3A 109.0
C4 C3 H3B 109.1
C2 C3 H3B 109.0
H3A C3 H3B 107.8
C5 C4 C3 115.4(12)
C5 C4 H4A 108.4
C3 C4 H4A 108.4
C5 C4 H4B 108.4
C3 C4 H4B 108.4
H4A C4 H4B 107.5
C4 C5 C6 111.7(8)
C4 C5 H5A 109.3
C6 C5 H5A 109.3
C4 C5 H5B 109.3
C6 C5 H5B 109.3
H5A C5 H5B 107.9
O1 C6 N1 122.8(6)
O1 C6 C5 123.2(7)
N1 C6 C5 114.1(6)
C8 C7 N1 124.2(6)
C8 C7 C12 116.5(5)
N1 C7 C12 119.3(5)
C7 C8 C9 120.5(6)
C7 C8 H8 119.8
C9 C8 H8 119.8
C10 C9 C8 123.9(5)
C10 C9 Cl1 118.8(5)
C8 C9 Cl1 117.3(5)
C9 C10 C11 116.5(5)
C9 C10 H10 121.8
C11 C10 H10 121.8
C12 C11 C10 120.9(6)
C12 C11 C14 106.8(4)
C10 C11 C14 132.3(6)
N2 C12 C11 108.5(5)
N2 C12 C7 129.8(5)
C11 C12 C7 121.7(5)
N2 C13 C18 129.8(5)
N2 C13 C14 108.1(5)
C18 C13 C14 122.1(5)
C15 C14 C13 119.9(5)
C15 C14 C11 133.3(5)
C13 C14 C11 106.8(5)
C16 C15 C14 117.6(5)
C16 C15 H15 121.2
C14 C15 H15 121.2
C15 C16 C17 123.1(5)
C15 C16 Cl2 120.0(4)
C17 C16 Cl2 116.8(5)
C18 C17 C16 120.0(5)
C18 C17 H17 120.0
C16 C17 H17 120.0
C17 C18 C13 117.2(5)
C17 C18 N3 124.2(5)
C13 C18 N3 118.6(5)
O2 C19 N3 122.8(6)
O2 C19 N4 122.1(6)
N3 C19 N4 115.1(6)
C21 C20 C25 116.4(5)
C21 C20 N4 121.5(6)
C25 C20 N4 122.0(6)
C20 C21 C22 121.3(6)
C20 C21 H21 119.4
C22 C21 H21 119.4
C23 C22 C21 122.3(6)
C23 C22 Cl3 120.8(5)
C21 C22 Cl3 116.9(5)
C22 C23 C24 118.0(6)
C22 C23 H23 121.0
C24 C23 H23 121.0
C25 C24 C23 119.6(6)
C25 C24 C27 107.5(6)
C23 C24 C27 132.9(6)
N5 C25 C24 108.3(6)
N5 C25 C20 129.5(5)
C24 C25 C20 122.2(7)
N5 C26 C27 108.4(6)
N5 C26 C31 129.9(7)
C27 C26 C31 121.7(5)
C26 C27 C28 119.6(6)
C26 C27 C24 106.3(5)
C28 C27 C24 134.1(7)
C29 C28 C27 117.3(6)
C29 C28 H28 121.3
C27 C28 H28 121.3
C30 C29 C28 123.3(6)
C30 C29 Cl4 119.3(6)
C28 C29 Cl4 117.5(7)
C29 C30 C31 120.5(6)
C29 C30 H30 119.8
C31 C30 H30 119.8
C26 C31 N6 119.4(5)
C26 C31 C30 117.6(7)
N6 C31 C30 123.0(7)
O3 C32 N6 120.9(8)
O3 C32 C33 122.6(8)
N6 C32 C33 116.5(6)
C34 C33 C32 113.8(9)
C34 C33 H33A 108.8
C32 C33 H33A 108.8
C34 C33 H33B 108.8
C32 C33 H33B 108.8
H33A C33 H33B 107.7
C33 C34 C35 117.0(12)
C33 C34 H34A 108.0
C35 C34 H34A 108.1
C33 C34 H34B 108.1
C35 C34 H34B 108.0
H34A C34 H34B 107.3
C36 C35 C34 114.4(14)
C36 C35 H35A 108.6
C34 C35 H35A 108.6
C36 C35 H35B 108.7
C34 C35 H35B 108.7
H35A C35 H35B 107.6
C35 C36 C37 117.1(16)
C35 C36 H36A 108.0
C37 C36 H36A 107.9
C35 C36 H36B 108.0
C37 C36 H36B 108.0
H36A C36 H36B 107.3
C36 C37 H37A 109.6
C36 C37 H37B 109.5
H37A C37 H37B 109.5
C36 C37 H37C 109.4
H37A C37 H37C 109.5
H37B C37 H37C 109.5
O5 C38 O4 126.2(8)
O5 C38 C39 120.8(9)
O4 C38 C39 113.0(8)
C40 C39 C38 112.0(5)
C40 C39 H39A 109.2
C38 C39 H39A 109.2
C40 C39 H39B 109.2
C38 C39 H39B 109.2
H39A C39 H39B 107.9
O7 C40 O6 124.6(6)
O7 C40 C39 117.8(7)
O6 C40 C39 117.7(5)
C42 C41 N7 116.5(6)
C42 C41 H41A 108.1
N7 C41 H41A 108.2
C42 C41 H41B 108.2
N7 C41 H41B 108.2
H41A C41 H41B 107.3
C41 C42 C43 110.4(7)
C41 C42 H42A 109.6
C43 C42 H42A 109.5
C41 C42 H42B 109.5
C43 C42 H42B 109.6
H42A C42 H42B 108.1
C42 C43 C44 110.4(9)
C42 C43 H43A 109.5
C44 C43 H43A 109.5
C42 C43 H43B 109.6
C44 C43 H43B 109.6
H43A C43 H43B 108.1
C43 C44 H44A 109.5
C43 C44 H44B 109.5
H44A C44 H44B 109.5
C43 C44 H44C 109.4
H44A C44 H44C 109.5
H44B C44 H44C 109.5
N7 C45 C46 114.1(7)
N7 C45 H45A 108.7
C46 C45 H45A 108.7
N7 C45 H45B 108.7
C46 C45 H45B 108.7
H45A C45 H45B 107.6
C45 C46 C47 128.0(10)
C45 C46 H46A 105.3
C47 C46 H46A 105.3
C45 C46 H46B 105.3
C47 C46 H46B 105.3
H46A C46 H46B 106.0
C48 C47 C46 90.9(14)
C48 C47 H47A 113.5
C46 C47 H47A 113.5
C48 C47 H47B 113.5
C46 C47 H47B 113.5
H47A C47 H47B 110.8
C47 C48 H48A 109.5
C47 C48 H48B 109.5
H48A C48 H48B 109.5
C47 C48 H48C 109.5
H48A C48 H48C 109.5
H48B C48 H48C 109.5
C50 C49 N7 117.2(6)
C50 C49 H49A 108.0
N7 C49 H49A 108.0
C50 C49 H49B 108.0
N7 C49 H49B 108.0
H49A C49 H49B 107.2
C49 C50 C51 110.2(7)
C49 C50 H50A 109.6
C51 C50 H50A 109.6
C49 C50 H50B 109.6
C51 C50 H50B 109.6
H50A C50 H50B 108.1
C52 C51 C50 114.4(11)
C52 C51 H51A 108.7
C50 C51 H51A 108.6
C52 C51 H51B 108.7
C50 C51 H51B 108.7
H51A C51 H51B 107.6
C51 C52 H52A 109.5
C51 C52 H52B 109.4
H52A C52 H52B 109.5
C51 C52 H52C 109.5
H52A C52 H52C 109.5
H52B C52 H52C 109.5
N7 C53 C54 113.3(6)
N7 C53 H53A 108.9
C54 C53 H53A 108.9
N7 C53 H53B 108.9
C54 C53 H53B 108.9
H53A C53 H53B 107.7
C53 C54 C55 108.4(8)
C53 C54 H54A 110.0
C55 C54 H54A 110.1
C53 C54 H54B 110.0
C55 C54 H54B 109.9
H54A C54 H54B 108.4
C56 C55 C54 108.1(16)
C56 C55 H55A 110.1
C54 C55 H55A 110.1
C56 C55 H55B 110.1
C54 C55 H55B 110.1
H55A C55 H55B 108.4
C55 C56 H56A 109.4
C55 C56 H56B 109.5
H56A C56 H56B 109.5
C55 C56 H56C 109.4
H56A C56 H56C 109.5
H56B C56 H56C 109.5
C58 C57 N8 114.0(5)
C58 C57 H57A 108.8
N8 C57 H57A 108.7
C58 C57 H57B 108.7
N8 C57 H57B 108.7
H57A C57 H57B 107.6
C59 C58 C57 112.3(6)
C59 C58 H58A 109.1
C57 C58 H58A 109.2
C59 C58 H58B 109.1
C57 C58 H58B 109.1
H58A C58 H58B 107.9
C58 C59 C60 114.4(8)
C58 C59 H59A 108.6
C60 C59 H59A 108.7
C58 C59 H59B 108.7
C60 C59 H59B 108.7
H59A C59 H59B 107.6
C59 C60 H60A 109.5
C59 C60 H60B 109.5
H60A C60 H60B 109.5
C59 C60 H60C 109.5
H60A C60 H60C 109.5
H60B C60 H60C 109.5
C62 C61 N8 113.9(5)
C62 C61 H61A 108.8
N8 C61 H61A 108.8
C62 C61 H61B 108.8
N8 C61 H61B 108.8
H61A C61 H61B 107.7
C63 C62 C61 109.0(6)
C63 C62 H62A 109.9
C61 C62 H62A 109.9
C63 C62 H62B 109.9
C61 C62 H62B 109.9
H62A C62 H62B 108.3
C64 C63 C62 117.4(8)
C64 C63 H63A 107.9
C62 C63 H63A 107.9
C64 C63 H63B 108.0
C62 C63 H63B 107.9
H63A C63 H63B 107.2
C63 C64 H64A 109.5
C63 C64 H64B 109.5
H64A C64 H64B 109.5
C63 C64 H64C 109.4
H64A C64 H64C 109.5
H64B C64 H64C 109.5
N8 C65 C66 114.7(5)
N8 C65 H65A 108.6
C66 C65 H65A 108.6
N8 C65 H65B 108.6
C66 C65 H65B 108.6
H65A C65 H65B 107.6
C67 C66 C65 114.4(6)
C67 C66 H66A 108.6
C65 C66 H66A 108.6
C67 C66 H66B 108.7
C65 C66 H66B 108.7
H66A C66 H66B 107.6
C66 C67 C68 115.0(7)
C66 C67 H67A 108.5
C68 C67 H67A 108.5
C66 C67 H67B 108.5
C68 C67 H67B 108.6
H67A C67 H67B 107.5
C67 C68 H68A 109.5
C67 C68 H68B 109.4
H68A C68 H68B 109.5
C67 C68 H68C 109.5
H68A C68 H68C 109.5
H68B C68 H68C 109.5
N8 C69 C70 116.0(5)
N8 C69 H69A 108.3
C70 C69 H69A 108.2
N8 C69 H69B 108.3
C70 C69 H69B 108.3
H69A C69 H69B 107.4
C69 C70 C71 110.3(6)
C69 C70 H70A 109.6
C71 C70 H70A 109.6
C69 C70 H70B 109.6
C71 C70 H70B 109.6
H70A C70 H70B 108.1
C72 C71 C70 113.0(8)
C72 C71 H71A 109.0
C70 C71 H71A 109.0
C72 C71 H71B 109.0
C70 C71 H71B 109.0
H71A C71 H71B 107.8
C71 C72 H72A 109.5
C71 C72 H72B 109.5
H72A C72 H72B 109.5
C71 C72 H72C 109.5
H72A C72 H72C 109.5
H72B C72 H72C 109.5

loop_
_geom_bond_atom_site_label_1
_geom_bond_atom_site_label_2
_geom_bond_distance
Cl1 C9 1.758(6)
Cl2 C16 1.753(6)
Cl3 C22 1.763(6)
Cl4 C29 1.747(6)
N1 C6 1.364(8)
N1 C7 1.398(7)
N1 H1N 0.77(4)
N2 C13 1.363(7)
N2 C12 1.374(7)
N2 H2N 0.76(4)
N3 C19 1.360(7)
N3 C18 1.410(6)
N3 H3N 0.78(4)
N4 C19 1.379(7)
N4 C20 1.412(7)
N4 H4N 0.84(5)
N5 C25 1.364(8)
N5 C26 1.366(7)
N5 H5N 0.68(4)
N6 C32 1.378(9)
N6 C31 1.403(8)
N6 H6N 0.75(5)
N7 C41 1.510(8)
N7 C45 1.514(8)
N7 C53 1.520(8)
N7 C49 1.527(8)
N8 C69 1.510(7)
N8 C61 1.515(7)
N8 C65 1.520(7)
N8 C57 1.530(7)
O1 C6 1.196(7)
O2 C19 1.212(6)
O3 C32 1.220(8)
O4 C38 1.288(9)
O5 C38 1.198(9)
O6 C40 1.255(7)
O7 C40 1.211(7)
C1 C2 1.33(2)
C1 H1A 0.96
C1 H1B 0.96
C1 H1C 0.96
C2 C3 1.51(3)
C2 H2A 0.9700
C2 H2B 0.9700
C3 C4 1.537(14)
C3 H3A 0.9700
C3 H3B 0.9700
C4 C5 1.460(14)
C4 H4A 0.9700
C4 H4B 0.9700
C5 C6 1.516(9)
C5 H5A 0.9700
C5 H5B 0.9700
C7 C8 1.382(7)
C7 C12 1.413(7)
C8 C9 1.391(8)
C8 H8 0.9300
C9 C10 1.362(8)
C10 C11 1.401(7)
C10 H10 0.9300
C11 C12 1.389(7)
C11 C14 1.431(7)
C13 C18 1.395(7)
C13 C14 1.404(6)
C14 C15 1.383(7)
C15 C16 1.361(7)
C15 H15 0.9300
C16 C17 1.404(7)
C17 C18 1.374(7)
C17 H17 0.9300
C20 C21 1.371(8)
C20 C25 1.399(8)
C21 C22 1.387(8)
C21 H21 0.9300
C22 C23 1.349(8)
C23 C24 1.396(8)
C23 H23 0.9300
C24 C25 1.385(7)
C24 C27 1.419(8)
C26 C27 1.398(8)
C26 C31 1.401(8)
C27 C28 1.417(8)
C28 C29 1.384(9)
C28 H28 0.9300
C29 C30 1.364(9)
C30 C31 1.402(8)
C30 H30 0.9300
C32 C33 1.498(10)
C33 C34 1.443(12)
C33 H33A 0.9700
C33 H33B 0.9700
C34 C35 1.522(16)
C34 H34A 0.9700
C34 H34B 0.9700
C35 C36 1.370(18)
C35 H35A 0.9700
C35 H35B 0.9700
C36 C37 1.545(18)
C36 H36A 0.9700
C36 H36B 0.9700
C37 H37A 0.9600
C37 H37B 0.9600
C37 H37C 0.9600
C38 C39 1.545(9)
C39 C40 1.507(8)
C39 H39A 0.9700
C39 H39B 0.9700
C41 C42 1.486(9)
C41 H41A 0.9700
C41 H41B 0.9700
C42 C43 1.536(12)
C42 H42A 0.9700
C42 H42B 0.9700
C43 C44 1.556(14)
C43 H43A 0.9700
C43 H43B 0.9700
C44 H44A 0.9600
C44 H44B 0.9600
C44 H44C 0.9600
C45 C46 1.514(11)
C45 H45A 0.9700
C45 H45B 0.9700
C46 C47 1.81(2)
C46 H46A 0.9700
C46 H46B 0.9700
C47 C48 1.155(14)
C47 H47A 0.9700
C47 H47B 0.9700
C48 H48A 0.9600
C48 H48B 0.9600
C48 H48C 0.9600
C49 C50 1.495(9)
C49 H49A 0.9700
C49 H49B 0.9700
C50 C51 1.510(12)
C50 H50A 0.9700
C50 H50B 0.9700
C51 C52 1.429(13)
C51 H51A 0.9700
C51 H51B 0.9700
C52 H52A 0.9600
C52 H52B 0.9600
C52 H52C 0.9600
C53 C54 1.526(10)
C53 H53A 0.9700
C53 H53B 0.9700
C54 C55 1.580(14)
C54 H54A 0.9700
C54 H54B 0.9700
C55 C56 1.289(17)
C55 H55A 0.9700
C55 H55B 0.9700
C56 H56A 0.9600
C56 H56B 0.9600
C56 H56C 0.9600
C57 C58 1.525(9)
C57 H57A 0.9700
C57 H57B 0.9700
C58 C59 1.480(9)
C58 H58A 0.9700
C58 H58B 0.9700
C59 C60 1.481(11)
C59 H59A 0.9700
C59 H59B 0.9700
C60 H60A 0.9600
C60 H60B 0.9600
C60 H60C 0.9600
C61 C62 1.515(8)
C61 H61A 0.9700
C61 H61B 0.9700
C62 C63 1.484(10)
C62 H62A 0.9700
C62 H62B 0.9700
C63 C64 1.458(11)
C63 H63A 0.9700
C63 H63B 0.9700
C64 H64A 0.9600
C64 H64B 0.9600
C64 H64C 0.9600
C65 C66 1.525(8)
C65 H65A 0.9700
C65 H65B 0.9700
C66 C67 1.466(10)
C66 H66A 0.9700
C66 H66B 0.9700
C67 C68 1.479(11)
C67 H67A 0.9700
C67 H67B 0.9700
C68 H68A 0.9600
C68 H68B 0.9600
C68 H68C 0.9600
C69 C70 1.518(8)
C69 H69A 0.9700
C69 H69B 0.9700
C70 C71 1.519(10)
C70 H70A 0.9700
C70 H70B 0.9700
C71 C72 1.452(11)
C71 H71A 0.9700
C71 H71B 0.9700
C72 H72A 0.9600
C72 H72B 0.9600
C72 H72C 0.9600
